data_7243772
loop_
_publ_author_name
'Okayasu, Misaki'
'Kikkawa, Shoko'
'Hikawa, Hidemasa'
'Azumaya, Isao'

_publ_section_title
;
 Relationship between crystal shape and unit cell shape: crystal shape
 modification via co-crystallization toward SXRD-suitable crystals
;
_journal_issue 44
_journal_name_full CrystEngComm
_journal_page_first 7760
_journal_page_last 7770
_journal_paper_doi 10.1039/D1CE00897H
_journal_volume 23
_journal_year 2021
_chemical_formula_moiety 'C13 H10 F3 N O2 S'
_chemical_formula_sum 'C13 H10 F3 N O2 S'
_chemical_formula_weight 301.28
_space_group_crystal_system monoclinic
_space_group_IT_number 14
_space_group_name_Hall '-P 2yn'
_space_group_name_H-M_alt 'P 1 21/n 1'
_atom_sites_solution_hydrogens geom
_atom_sites_solution_primary direct
_atom_sites_solution_secondary difmap
_audit_update_record
;
2021-06-02 deposited with the CCDC.	2021-10-28 downloaded from the CCDC.
;
_cell_angle_alpha 90.0000
_cell_angle_beta 90.757(6)
_cell_angle_gamma 90.0000
_cell_formula_units_Z 4
_cell_length_a 5.0813(4)
_cell_length_b 20.4639(13)
_cell_length_c 12.2504(9)
_cell_measurement_reflns_used 8476
_cell_measurement_temperature 93
_cell_measurement_theta_max 29.56
_cell_measurement_theta_min 2.61
_cell_volume 1273.72(16)
_computing_cell_refinement 'CrysAlisPro 1.171.38.43 (Rigaku OD, 2015)'
_computing_data_collection 'CrysAlisPro 1.171.38.43 (Rigaku OD, 2015)'
_computing_data_reduction 'CrysAlisPro 1.171.38.43 (Rigaku OD, 2015)'
_computing_molecular_graphics 'CrystalStructure 4.3'
_computing_publication_material 'CrystalStructure 4.3 (Rigaku, 2019)'
_computing_structure_refinement 'SHELXL Version 2018/3 (Sheldrick, 2008)'
_computing_structure_solution 'SHELXT Version 2018/2 (Sheldrick, 2014)'
_diffrn_ambient_temperature 93
_diffrn_detector_area_resol_mean 5.811
_diffrn_measured_fraction_theta_full 0.999
_diffrn_measured_fraction_theta_max 0.998
_diffrn_measurement_device_type 'Rigaku XtaLAB P200'
_diffrn_measurement_method \w
_diffrn_radiation_type 'Mo K\a'
_diffrn_radiation_wavelength 0.71073
_diffrn_reflns_av_R_equivalents 0.1046
_diffrn_reflns_av_unetI/netI 0.0627
_diffrn_reflns_Laue_measured_fraction_full 0.999
_diffrn_reflns_Laue_measured_fraction_max 0.998
_diffrn_reflns_limit_h_max 6
_diffrn_reflns_limit_h_min -6
_diffrn_reflns_limit_k_max 26
_diffrn_reflns_limit_k_min -26
_diffrn_reflns_limit_l_max 15
_diffrn_reflns_limit_l_min -15
_diffrn_reflns_number 20381
_diffrn_reflns_point_group_measured_fraction_full 0.999
_diffrn_reflns_point_group_measured_fraction_max 0.998
_diffrn_reflns_theta_full 25.242
_diffrn_reflns_theta_max 27.498
_diffrn_reflns_theta_min 2.594
_diffrn_standards_number 0
_exptl_absorpt_coefficient_mu 0.291
_exptl_absorpt_correction_T_max 0.957
_exptl_absorpt_correction_T_min 0.290
_exptl_absorpt_correction_type multi-scan
_exptl_absorpt_process_details
;
CrysAlisPro 1.171.38.43 (Rigaku Oxford Diffraction, 2015)
Empirical absorption correction using spherical harmonics,
 implemented in SCALE3 ABSPACK scaling algorithm.
;
_exptl_crystal_colour colorless
_exptl_crystal_density_diffrn 1.571
_exptl_crystal_density_method 'not measured'
_exptl_crystal_description prism
_exptl_crystal_F_000 616.00
_exptl_crystal_size_max 0.250
_exptl_crystal_size_mid 0.180
_exptl_crystal_size_min 0.150
_refine_diff_density_max 0.83
_refine_diff_density_min -0.47
_refine_ls_extinction_method none
_refine_ls_goodness_of_fit_ref 1.092
_refine_ls_hydrogen_treatment mixed
_refine_ls_number_parameters 185
_refine_ls_number_reflns 2930
_refine_ls_number_restraints 0
_refine_ls_R_factor_all 0.0766
_refine_ls_R_factor_gt 0.0676
_refine_ls_shift/su_max 0.000
_refine_ls_structure_factor_coef Fsqd
_refine_ls_weighting_details 'w = 1/[\s^2^(Fo^2^)+(0.0762P)^2^+2.7963P] where P=(Fo^2^+2Fc^2^)/3'
_refine_ls_weighting_scheme calc
_refine_ls_wR_factor_gt 0.1769
_refine_ls_wR_factor_ref 0.1812
_reflns_Friedel_coverage 0.000
_reflns_number_gt 2450
_reflns_number_total 2930
_reflns_threshold_expression F^2^>2.0\s(F^2^)
_cod_data_source_file d1ce00897h2.cif
_cod_data_source_block 17s97a01_ab49
_cod_depositor_comments 'Adding full bibliography for 7243759--7243776.cif.'
_cod_database_code 7243772

loop_
_space_group_symop_id
_space_group_symop_operation_xyz
1 +X,+Y,+Z
2 1/2-X,1/2+Y,1/2-Z
3 -X,-Y,-Z
4 -1/2+X,-1/2-Y,-1/2+Z

loop_
_atom_site_label
_atom_site_type_symbol
_atom_site_fract_x
_atom_site_fract_y
_atom_site_fract_z
_atom_site_U_iso_or_equiv
_atom_site_adp_type
_atom_site_occupancy
_atom_site_site_symmetry_order
_atom_site_calc_flag
_atom_site_refinement_flags_posn
_atom_site_refinement_flags_adp
_atom_site_refinement_flags_occupancy
_atom_site_disorder_assembly
_atom_site_disorder_group
S1 S 0.39909(15) 0.77882(3) 0.33225(6) 0.0165(2) Uani 1 1 d . . . . .
F1 F 0.8943(5) 0.56922(11) 0.6883(2) 0.0483(7) Uani 1 1 d . . . . .
F2 F 0.7400(6) 0.50009(10) 0.57630(19) 0.0498(7) Uani 1 1 d . . . . .
F3 F 0.4967(6) 0.53944(15) 0.6997(3) 0.0681(10) Uani 1 1 d . . . . .
O1 O 0.4863(5) 0.76326(11) 0.22481(17) 0.0226(5) Uani 1 1 d . . . . .
O2 O 0.1310(4) 0.79716(11) 0.34970(18) 0.0220(5) Uani 1 1 d . . . . .
N1 N 0.5853(5) 0.83872(12) 0.3756(2) 0.0176(5) Uani 1 1 d . . . . .
H1 H 0.745(8) 0.8306(16) 0.367(3) 0.015(8) Uiso 1 1 d . . . . .
C1 C 0.5273(6) 0.87037(14) 0.4781(2) 0.0178(6) Uani 1 1 d . . . . .
C2 C 0.3227(7) 0.91512(16) 0.4823(3) 0.0253(7) Uani 1 1 d . . . . .
H2 H 0.217963 0.923813 0.419170 0.030 Uiso 1 1 calc R U . . .
C3 C 0.2729(8) 0.94699(16) 0.5796(3) 0.0296(8) Uani 1 1 d . . . . .
H3 H 0.131438 0.977219 0.583475 0.036 Uiso 1 1 calc R U . . .
C4 C 0.4282(7) 0.93505(16) 0.6714(3) 0.0265(7) Uani 1 1 d . . . . .
H4 H 0.393963 0.957411 0.737689 0.032 Uiso 1 1 calc R U . . .
C5 C 0.6320(7) 0.89078(18) 0.6666(3) 0.0298(8) Uani 1 1 d . . . . .
H5 H 0.739159 0.882879 0.729378 0.036 Uiso 1 1 calc R U . . .
C6 C 0.6810(7) 0.85759(17) 0.5695(3) 0.0262(7) Uani 1 1 d . . . . .
H6 H 0.819157 0.826398 0.566303 0.031 Uiso 1 1 calc R U . . .
C7 C 0.4717(6) 0.71131(14) 0.4180(2) 0.0155(6) Uani 1 1 d . . . . .
C8 C 0.6711(6) 0.66881(15) 0.3876(2) 0.0209(6) Uani 1 1 d . . . . .
H8 H 0.760078 0.674770 0.320623 0.025 Uiso 1 1 calc R U . . .
C9 C 0.7379(6) 0.61756(15) 0.4567(3) 0.0228(7) Uani 1 1 d . . . . .
H9 H 0.873390 0.587921 0.437319 0.027 Uiso 1 1 calc R U . . .
C10 C 0.6053(6) 0.60980(14) 0.5544(2) 0.0198(6) Uani 1 1 d . . . . .
C11 C 0.4070(7) 0.65259(15) 0.5844(3) 0.0223(7) Uani 1 1 d . . . . .
H11 H 0.317794 0.646639 0.651324 0.027 Uiso 1 1 calc R U . . .
C12 C 0.3398(7) 0.70416(15) 0.5158(2) 0.0209(6) Uani 1 1 d . . . . .
H12 H 0.205685 0.734094 0.535516 0.025 Uiso 1 1 calc R U . . .
C13 C 0.6835(7) 0.55487(15) 0.6293(3) 0.0247(7) Uani 1 1 d . . . . .

loop_
_atom_site_aniso_label
_atom_site_aniso_U_11
_atom_site_aniso_U_22
_atom_site_aniso_U_33
_atom_site_aniso_U_23
_atom_site_aniso_U_13
_atom_site_aniso_U_12
S1 0.0143(4) 0.0239(4) 0.0115(4) 0.0010(2) 0.0007(3) 0.0012(3)
F1 0.0617(17) 0.0365(12) 0.0457(14) 0.0136(10) -0.0346(12) -0.0121(11)
F2 0.089(2) 0.0253(11) 0.0345(13) -0.0026(9) -0.0199(12) 0.0137(11)
F3 0.0546(18) 0.0708(18) 0.080(2) 0.0560(16) 0.0317(15) 0.0220(14)
O1 0.0240(12) 0.0329(12) 0.0110(10) 0.0011(8) 0.0030(8) 0.0015(9)
O2 0.0150(12) 0.0316(12) 0.0194(11) 0.0019(9) -0.0006(8) 0.0010(9)
N1 0.0099(13) 0.0256(13) 0.0176(13) 0.0008(10) 0.0036(10) 0.0005(10)
C1 0.0167(15) 0.0211(14) 0.0156(14) 0.0010(11) 0.0018(11) -0.0032(11)
C2 0.0272(17) 0.0298(16) 0.0187(15) -0.0002(12) -0.0025(13) 0.0062(13)
C3 0.033(2) 0.0292(17) 0.0264(18) -0.0039(13) 0.0032(14) 0.0091(14)
C4 0.0324(19) 0.0297(16) 0.0175(15) -0.0044(12) 0.0034(13) -0.0080(14)
C5 0.0291(19) 0.043(2) 0.0176(16) -0.0005(13) -0.0064(13) -0.0009(15)
C6 0.0237(18) 0.0335(17) 0.0212(16) 0.0004(13) -0.0026(13) 0.0042(13)
C7 0.0122(14) 0.0211(13) 0.0133(14) 0.0000(10) 0.0000(11) -0.0009(10)
C8 0.0216(17) 0.0249(15) 0.0164(14) -0.0005(11) 0.0044(12) 0.0016(12)
C9 0.0220(16) 0.0240(15) 0.0223(16) -0.0011(12) 0.0010(12) 0.0030(12)
C10 0.0193(16) 0.0219(14) 0.0182(14) -0.0001(11) -0.0028(12) -0.0032(11)
C11 0.0249(17) 0.0263(15) 0.0157(14) 0.0003(11) 0.0035(12) -0.0022(12)
C12 0.0230(17) 0.0250(15) 0.0149(14) -0.0010(11) 0.0041(12) 0.0022(12)
C13 0.0267(18) 0.0242(15) 0.0231(17) 0.0030(12) -0.0026(13) -0.0036(13)

loop_
_atom_type_symbol
_atom_type_description
_atom_type_scat_dispersion_real
_atom_type_scat_dispersion_imag
_atom_type_scat_source
C C 0.0033 0.0016
;
International Tables for Crystallography
(Vol. C, Tables 4.2.6.8 and 6.1.1.4)
;
H H 0.0000 0.0000
;
International Tables for Crystallography
(Vol. C, Table 6.1.1.4)
;
O O 0.0106 0.0060
;
International Tables for Crystallography
(Vol. C, Tables 4.2.6.8 and 6.1.1.4)
;
N N 0.0061 0.0033
;
International Tables for Crystallography
(Vol. C, Tables 4.2.6.8 and 6.1.1.4)
;
S S 0.1246 0.1234
;
International Tables for Crystallography
(Vol. C, Tables 4.2.6.8 and 6.1.1.4)
;
F F 0.0171 0.0103
;
International Tables for Crystallography
(Vol. C, Tables 4.2.6.8 and 6.1.1.4)
;

loop_
_geom_angle_atom_site_label_1
_geom_angle_atom_site_label_2
_geom_angle_atom_site_label_3
_geom_angle
_geom_angle_site_symmetry_1
_geom_angle_site_symmetry_3
_geom_angle_publ_flag
O1 S1 O2 120.18(13) . . ?
O1 S1 N1 106.35(14) . . ?
O2 S1 N1 107.62(14) . . ?
O1 S1 C7 107.92(14) . . ?
O2 S1 C7 107.87(14) . . ?
N1 S1 C7 106.08(13) . . ?
C1 N1 S1 119.7(2) . . ?
C1 N1 H1 114(2) . . ?
S1 N1 H1 111(2) . . ?
C6 C1 C2 120.7(3) . . ?
C6 C1 N1 120.0(3) . . ?
C2 C1 N1 119.3(3) . . ?
C3 C2 C1 119.3(3) . . ?
C3 C2 H2 120.4 . . ?
C1 C2 H2 120.4 . . ?
C2 C3 C4 120.4(3) . . ?
C2 C3 H3 119.8 . . ?
C4 C3 H3 119.8 . . ?
C5 C4 C3 120.1(3) . . ?
C5 C4 H4 120.0 . . ?
C3 C4 H4 120.0 . . ?
C4 C5 C6 120.0(3) . . ?
C4 C5 H5 120.0 . . ?
C6 C5 H5 120.0 . . ?
C1 C6 C5 119.6(3) . . ?
C1 C6 H6 120.2 . . ?
C5 C6 H6 120.2 . . ?
C12 C7 C8 121.8(3) . . ?
C12 C7 S1 119.7(2) . . ?
C8 C7 S1 118.4(2) . . ?
C9 C8 C7 118.9(3) . . ?
C9 C8 H8 120.6 . . ?
C7 C8 H8 120.6 . . ?
C8 C9 C10 119.6(3) . . ?
C8 C9 H9 120.2 . . ?
C10 C9 H9 120.2 . . ?
C11 C10 C9 121.1(3) . . ?
C11 C10 C13 119.9(3) . . ?
C9 C10 C13 119.0(3) . . ?
C10 C11 C12 119.5(3) . . ?
C10 C11 H11 120.2 . . ?
C12 C11 H11 120.2 . . ?
C7 C12 C11 119.0(3) . . ?
C7 C12 H12 120.5 . . ?
C11 C12 H12 120.5 . . ?
F1 C13 F3 106.3(3) . . ?
F1 C13 F2 106.1(3) . . ?
F3 C13 F2 106.1(3) . . ?
F1 C13 C10 112.0(3) . . ?
F3 C13 C10 112.9(3) . . ?
F2 C13 C10 112.9(3) . . ?

loop_
_geom_bond_atom_site_label_1
_geom_bond_atom_site_label_2
_geom_bond_distance
_geom_bond_site_symmetry_2
_geom_bond_publ_flag
S1 O1 1.430(2) . ?
S1 O2 1.432(2) . ?
S1 N1 1.633(3) . ?
S1 C7 1.772(3) . ?
F1 C13 1.317(4) . ?
F2 C13 1.329(4) . ?
F3 C13 1.328(4) . ?
N1 C1 1.446(4) . ?
N1 H1 0.84(4) . ?
C1 C6 1.382(4) . ?
C1 C2 1.387(4) . ?
C2 C3 1.385(5) . ?
C2 H2 0.9500 . ?
C3 C4 1.387(5) . ?
C3 H3 0.9500 . ?
C4 C5 1.378(5) . ?
C4 H4 0.9500 . ?
C5 C6 1.395(5) . ?
C5 H5 0.9500 . ?
C6 H6 0.9500 . ?
C7 C12 1.388(4) . ?
C7 C8 1.390(4) . ?
C8 C9 1.387(4) . ?
C8 H8 0.9500 . ?
C9 C10 1.391(4) . ?
C9 H9 0.9500 . ?
C10 C11 1.388(4) . ?
C10 C13 1.502(4) . ?
C11 C12 1.389(4) . ?
C11 H11 0.9500 . ?
C12 H12 0.9500 . ?

loop_
_geom_torsion_atom_site_label_1
_geom_torsion_atom_site_label_2
_geom_torsion_atom_site_label_3
_geom_torsion_atom_site_label_4
_geom_torsion
_geom_torsion_site_symmetry_1
_geom_torsion_site_symmetry_2
_geom_torsion_site_symmetry_3
_geom_torsion_site_symmetry_4
_geom_torsion_publ_flag
O1 S1 N1 C1 173.4(2) . . . . ?
O2 S1 N1 C1 43.4(3) . . . . ?
C7 S1 N1 C1 -71.9(3) . . . . ?
S1 N1 C1 C6 104.9(3) . . . . ?
S1 N1 C1 C2 -77.4(3) . . . . ?
C6 C1 C2 C3 -0.2(5) . . . . ?
N1 C1 C2 C3 -177.9(3) . . . . ?
C1 C2 C3 C4 1.0(5) . . . . ?
C2 C3 C4 C5 -0.6(5) . . . . ?
C3 C4 C5 C6 -0.5(5) . . . . ?
C2 C1 C6 C5 -0.9(5) . . . . ?
N1 C1 C6 C5 176.8(3) . . . . ?
C4 C5 C6 C1 1.3(5) . . . . ?
O1 S1 C7 C12 -160.1(2) . . . . ?
O2 S1 C7 C12 -28.8(3) . . . . ?
N1 S1 C7 C12 86.2(3) . . . . ?
O1 S1 C7 C8 23.4(3) . . . . ?
O2 S1 C7 C8 154.6(2) . . . . ?
N1 S1 C7 C8 -90.3(3) . . . . ?
C12 C7 C8 C9 0.6(5) . . . . ?
S1 C7 C8 C9 177.0(2) . . . . ?
C7 C8 C9 C10 -0.1(5) . . . . ?
C8 C9 C10 C11 -0.1(5) . . . . ?
C8 C9 C10 C13 -178.8(3) . . . . ?
C9 C10 C11 C12 -0.1(5) . . . . ?
C13 C10 C11 C12 178.5(3) . . . . ?
C8 C7 C12 C11 -0.8(5) . . . . ?
S1 C7 C12 C11 -177.2(2) . . . . ?
C10 C11 C12 C7 0.6(5) . . . . ?
C11 C10 C13 F1 -98.3(4) . . . . ?
C9 C10 C13 F1 80.4(4) . . . . ?
C11 C10 C13 F3 21.7(5) . . . . ?
C9 C10 C13 F3 -159.6(3) . . . . ?
C11 C10 C13 F2 142.0(3) . . . . ?
C9 C10 C13 F2 -39.3(4) . . . . ?
